data_2211928
loop_
_publ_author_name
'Long, Sihui'
'Siegler, Maxime'
'Li, Tonglei'

_publ_section_title
;
 6-Chloronicotinic acid
;
_journal_coeditor_code SF3028
_journal_issue 1
_journal_name_full 'Acta Crystallographica Section E'
_journal_page_first o279
_journal_page_last o281
_journal_paper_doi 10.1107/S1600536806053177
_journal_volume 63
_journal_year 2007
_chemical_formula_iupac 'C6 H4 Cl N O2'
_chemical_formula_moiety 'C6 H4 Cl N O2'
_chemical_formula_sum 'C6 H4 Cl N O2'
_chemical_formula_weight 157.55
_chemical_name_systematic
;
6-chloronicotinic acid
;
_space_group_IT_number 2
_space_group_name_Hall '-P 1'
_symmetry_cell_setting triclinic
_symmetry_space_group_name_Hall '-P 1'
_symmetry_space_group_name_H-M 'P -1'
_atom_sites_solution_hydrogens geom
_atom_sites_solution_primary direct
_atom_sites_solution_secondary difmap
_audit_creation_method SHELXL97
_cell_angle_alpha 90.130(10)
_cell_angle_beta 90.750(10)
_cell_angle_gamma 103.170(10)
_cell_formula_units_Z 2
_cell_length_a 3.7410(10)
_cell_length_b 5.7610(10)
_cell_length_c 14.737(4)
_cell_measurement_reflns_used 1365
_cell_measurement_temperature 90.0(2)
_cell_measurement_theta_max 27.48
_cell_measurement_theta_min 1.00
_cell_volume 309.23(13)
_computing_cell_refinement 'DENZO-SMN (Otwinowski & Minor, 1997)'
_computing_data_collection 'COLLECT (Nonius, 2002)'
_computing_data_reduction DENZO-SMN
_computing_molecular_graphics 'XP in SHELXTL/PC (Sheldrick, 1995)'
_computing_publication_material 'SHELXL97 and local procedures'
_computing_structure_refinement 'SHELXL97 (Sheldrick, 1997)'
_computing_structure_solution 'SHELXS97 (Sheldrick, 1997)'
_diffrn_ambient_temperature 90.0(2)
_diffrn_detector_area_resol_mean 18
_diffrn_measured_fraction_theta_full 0.993
_diffrn_measured_fraction_theta_max 0.993
_diffrn_measurement_device_type 'Nonius KappaCCD area-detector'
_diffrn_measurement_method '\w scans at fixed \c = 55\%'
_diffrn_radiation_monochromator graphite
_diffrn_radiation_source 'fine-focus sealed tube'
_diffrn_radiation_type MoK\a
_diffrn_radiation_wavelength 0.71073
_diffrn_reflns_av_R_equivalents 0.0184
_diffrn_reflns_av_sigmaI/netI 0.0305
_diffrn_reflns_limit_h_max 4
_diffrn_reflns_limit_h_min -4
_diffrn_reflns_limit_k_max 7
_diffrn_reflns_limit_k_min -7
_diffrn_reflns_limit_l_max 19
_diffrn_reflns_limit_l_min -19
_diffrn_reflns_number 2665
_diffrn_reflns_theta_full 27.48
_diffrn_reflns_theta_max 27.48
_diffrn_reflns_theta_min 1.38
_exptl_absorpt_coefficient_mu 0.539
_exptl_absorpt_correction_T_max 0.9581
_exptl_absorpt_correction_T_min 0.8769
_exptl_absorpt_correction_type multi-scan
_exptl_absorpt_process_details '(SCALEPACK; Otwinowski & Minor, 1997)'
_exptl_crystal_colour colourless
_exptl_crystal_density_diffrn 1.692
_exptl_crystal_density_method 'not measured'
_exptl_crystal_description 'thin rod'
_exptl_crystal_F_000 160
_exptl_crystal_size_max 0.25
_exptl_crystal_size_mid 0.18
_exptl_crystal_size_min 0.08
_refine_diff_density_max 0.327
_refine_diff_density_min -0.271
_refine_ls_extinction_method none
_refine_ls_goodness_of_fit_ref 1.081
_refine_ls_hydrogen_treatment constr
_refine_ls_matrix_type full
_refine_ls_number_parameters 92
_refine_ls_number_reflns 1403
_refine_ls_number_restraints 0
_refine_ls_restrained_S_all 1.081
_refine_ls_R_factor_all 0.0287
_refine_ls_R_factor_gt 0.0252
_refine_ls_shift/su_max 0.000
_refine_ls_shift/su_mean 0.000
_refine_ls_structure_factor_coef Fsqd
_refine_ls_weighting_details 'calc w = 1/[\s^2^(Fo^2^)+(0.0233P)^2^+0.1455P] where P=(Fo^2^+2Fc^2^)/3'
_refine_ls_weighting_scheme calc
_refine_ls_wR_factor_gt 0.0644
_refine_ls_wR_factor_ref 0.0669
_reflns_number_gt 1286
_reflns_number_total 1403
_reflns_threshold_expression I>2\s(I)
_cod_data_source_file sf3028.cif
_cod_data_source_block I
_cod_database_code 2211928
_cod_database_fobs_code 2211928

loop_
_symmetry_equiv_pos_as_xyz
'x, y, z'
'-x, -y, -z'

loop_
_atom_site_type_symbol
_atom_site_label
_atom_site_fract_x
_atom_site_fract_y
_atom_site_fract_z
_atom_site_U_iso_or_equiv
_atom_site_adp_type
_atom_site_calc_flag
_atom_site_refinement_flags
_atom_site_occupancy
N N1 0.5917(3) 0.69049(19) 0.27151(7) 0.0157(2) Uani d . 1
C C2 0.6058(3) 0.5586(2) 0.19728(9) 0.0145(3) Uani d . 1
H H2 0.7427 0.6324 0.1471 0.017 Uiso calc R 1
C C3 0.4296(3) 0.3186(2) 0.19008(8) 0.0131(3) Uani d . 1
C C4 0.2294(3) 0.2093(2) 0.26396(8) 0.0142(3) Uani d . 1
H H4 0.1053 0.0460 0.2610 0.017 Uiso calc R 1
C C5 0.2148(3) 0.3420(2) 0.34120(9) 0.0148(3) Uani d . 1
H H5 0.0836 0.2735 0.3930 0.018 Uiso calc R 1
C C6 0.4005(3) 0.5811(2) 0.34014(8) 0.0139(3) Uani d . 1
C C7 0.4533(3) 0.1793(2) 0.10672(8) 0.0141(3) Uani d . 1
O O8 0.6871(3) 0.29449(16) 0.04707(6) 0.0180(2) Uani d . 1
H H8 0.7018 0.2032 0.0034 0.027 Uiso calc R 1
O O9 0.2720(2) -0.02490(16) 0.09563(6) 0.0177(2) Uani d . 1
Cl Cl1 0.38340(9) 0.75719(6) 0.43520(2) 0.01903(12) Uani d . 1

loop_
_atom_site_aniso_label
_atom_site_aniso_U_11
_atom_site_aniso_U_22
_atom_site_aniso_U_33
_atom_site_aniso_U_12
_atom_site_aniso_U_13
_atom_site_aniso_U_23
N1 0.0157(5) 0.0131(5) 0.0175(5) 0.0012(4) 0.0011(4) -0.0006(4)
C2 0.0137(6) 0.0135(6) 0.0155(6) 0.0013(5) 0.0024(5) 0.0003(5)
C3 0.0116(5) 0.0137(6) 0.0140(6) 0.0029(5) 0.0002(4) -0.0003(5)
C4 0.0132(6) 0.0123(6) 0.0162(6) 0.0008(5) 0.0003(5) 0.0003(5)
C5 0.0134(6) 0.0150(6) 0.0152(6) 0.0016(5) 0.0022(5) 0.0022(5)
C6 0.0131(5) 0.0145(6) 0.0142(6) 0.0037(5) -0.0002(4) -0.0037(5)
C7 0.0125(6) 0.0140(6) 0.0157(6) 0.0029(5) 0.0003(4) 0.0023(5)
O8 0.0222(5) 0.0143(4) 0.0154(5) -0.0002(4) 0.0061(4) -0.0023(4)
O9 0.0208(5) 0.0137(5) 0.0163(5) -0.0008(4) 0.0037(3) -0.0029(3)
Cl1 0.02251(18) 0.01679(18) 0.01685(18) 0.00250(12) 0.00196(12) -0.00529(12)

loop_
_atom_type_symbol
_atom_type_description
_atom_type_scat_dispersion_real
_atom_type_scat_dispersion_imag
_atom_type_scat_source
C C 0.0033 0.0016 'International Tables Vol C Tables 4.2.6.8 and 6.1.1.4'
H H 0.0000 0.0000 'International Tables Vol C Tables 4.2.6.8 and 6.1.1.4'
N N 0.0061 0.0033 'International Tables Vol C Tables 4.2.6.8 and 6.1.1.4'
O O 0.0106 0.0060 'International Tables Vol C Tables 4.2.6.8 and 6.1.1.4'
Cl Cl 0.1484 0.1585 'International Tables Vol C Tables 4.2.6.8 and 6.1.1.4'

loop_
_geom_angle_atom_site_label_1
_geom_angle_atom_site_label_2
_geom_angle_atom_site_label_3
_geom_angle
C6 N1 C2 116.58(11)
N1 C2 C3 123.21(11)
N1 C2 H2 118.4
C3 C2 H2 118.4
C2 C3 C4 118.55(12)
C2 C3 C7 121.40(11)
C4 C3 C7 120.05(11)
C5 C4 C3 118.97(12)
C5 C4 H4 120.5
C3 C4 H4 120.5
C4 C5 C6 117.24(11)
C4 C5 H5 121.4
C6 C5 H5 121.4
N1 C6 C5 125.45(12)
N1 C6 Cl1 115.59(10)
C5 C6 Cl1 118.96(10)
O9 C7 O8 123.90(12)
O9 C7 C3 122.31(11)
O8 C7 C3 113.79(11)
C7 O8 H8 109.5

loop_
_geom_bond_atom_site_label_1
_geom_bond_atom_site_label_2
_geom_bond_site_symmetry_2
_geom_bond_distance
N1 C6 . 1.3223(16)
N1 C2 . 1.3388(17)
C2 C3 . 1.3928(18)
C2 H2 . 0.9500
C3 C4 . 1.3974(17)
C3 C7 . 1.4803(18)
C4 C5 . 1.3786(18)
C4 H4 . 0.9500
C5 C6 . 1.3942(18)
C5 H5 . 0.9500
C6 Cl1 . 1.7383(13)
C7 O9 . 1.2262(16)
C7 O8 . 1.3176(15)
O8 H8 . 0.8400
Cl1 Cl1 2_676 3.3250(8)

loop_
_geom_hbond_atom_site_label_D
_geom_hbond_atom_site_label_H
_geom_hbond_atom_site_label_A
_geom_hbond_site_symmetry_A
_geom_hbond_distance_DH
_geom_hbond_distance_HA
_geom_hbond_distance_DA
_geom_hbond_angle_DHA
O8 H8 O9 2_655 0.84 1.80 2.6382(14) 175.7

loop_
_geom_torsion_atom_site_label_1
_geom_torsion_atom_site_label_2
_geom_torsion_atom_site_label_3
_geom_torsion_atom_site_label_4
_geom_torsion
C6 N1 C2 C3 0.43(18)
N1 C2 C3 C4 -0.28(19)
N1 C2 C3 C7 -179.85(11)
C2 C3 C4 C5 -0.30(17)
C7 C3 C4 C5 179.29(11)
C3 C4 C5 C6 0.67(17)
C2 N1 C6 C5 -0.01(19)
C2 N1 C6 Cl1 -179.43(9)
C4 C5 C6 N1 -0.54(19)
C4 C5 C6 Cl1 178.86(9)
C2 C3 C7 O9 -172.73(12)
C4 C3 C7 O9 7.70(18)
C2 C3 C7 O8 7.78(17)
C4 C3 C7 O8 -171.79(11)
